data_4082337
loop_
_publ_author_name
'Duke, Charles B.'
'Letterman, Roger G.'
'Johnson, Jermaine O.'
'Barr, James W.'
'Hu, Songnan'
'Ross, Charles R.'
'Webster, Charles Edwin'
'Burkey, Theodore J.'

_publ_section_title
;
 Photochemistry of Chromium Arene Tricarbonyl Complexes with Tethered
 Pyridinyl and Propenyl Groups: Investigations of the Effect of Ring Size
 on Chelate Formation, Structure, and Linkage Isomerization
;
_journal_issue 2
_journal_name_full Organometallics
_journal_page_first 485
_journal_paper_doi 10.1021/om400928k
_journal_volume 33
_journal_year 2014
_chemical_formula_sum 'C16 H13 Cr N O3'
_chemical_formula_weight 319.27
_chemical_name_systematic
;
 ?
;
_space_group_IT_number 14
_symmetry_cell_setting monoclinic
_symmetry_space_group_name_Hall '-P 2ybc'
_symmetry_space_group_name_H-M 'P 1 21/c 1'
_atom_sites_solution_hydrogens geom
_atom_sites_solution_primary direct
_atom_sites_solution_secondary difmap
_audit_creation_method SHELXL-97
_cell_angle_alpha 90.00
_cell_angle_beta 101.2800(10)
_cell_angle_gamma 90.00
_cell_formula_units_Z 4
_cell_length_a 10.0680(3)
_cell_length_b 9.5743(3)
_cell_length_c 14.9829(5)
_cell_measurement_temperature 173(2)
_cell_volume 1416.36(8)
_computing_cell_refinement 'SMART, Bruker (2000)'
_computing_data_collection 'SMART, Bruker (2000)'
_computing_data_reduction 'XPREP, Bruker (2000)'
_computing_molecular_graphics 'Raster3D (Merritt, 1997)'
_computing_structure_refinement 'SHELXL-97 (Sheldrick, 1997)'
_computing_structure_solution 'SHELXs-97 (Sheldrick, 1990)'
_diffrn_ambient_temperature 173(2)
_diffrn_measured_fraction_theta_full 0.990
_diffrn_measured_fraction_theta_max 0.990
_diffrn_radiation_monochromator graphite
_diffrn_radiation_source 'fine-focus sealed tube'
_diffrn_radiation_type MoK\a
_diffrn_radiation_wavelength 0.71073
_diffrn_reflns_av_R_equivalents 0.0392
_diffrn_reflns_av_sigmaI/netI 0.0252
_diffrn_reflns_limit_h_max 12
_diffrn_reflns_limit_h_min -12
_diffrn_reflns_limit_k_max 11
_diffrn_reflns_limit_k_min -11
_diffrn_reflns_limit_l_max 18
_diffrn_reflns_limit_l_min -18
_diffrn_reflns_number 17572
_diffrn_reflns_theta_full 25.53
_diffrn_reflns_theta_max 25.53
_diffrn_reflns_theta_min 2.06
_exptl_absorpt_coefficient_mu 0.816
_exptl_absorpt_correction_T_max 0.9603
_exptl_absorpt_correction_T_min 0.9084
_exptl_absorpt_correction_type multi-scan
_exptl_absorpt_process_details 'SADABS, Bruker (2000)'
_exptl_crystal_density_diffrn 1.497
_exptl_crystal_density_method 'not measured'
_exptl_crystal_F_000 656
_exptl_crystal_size_max 0.12
_exptl_crystal_size_mid 0.08
_exptl_crystal_size_min 0.05
_refine_diff_density_max 0.398
_refine_diff_density_min -0.399
_refine_diff_density_rms 0.074
_refine_ls_extinction_method none
_refine_ls_goodness_of_fit_ref 1.189
_refine_ls_hydrogen_treatment mixed
_refine_ls_matrix_type full
_refine_ls_number_parameters 190
_refine_ls_number_reflns 2617
_refine_ls_number_restraints 0
_refine_ls_restrained_S_all 1.189
_refine_ls_R_factor_all 0.0393
_refine_ls_R_factor_gt 0.0386
_refine_ls_shift/su_max 0.016
_refine_ls_shift/su_mean 0.002
_refine_ls_structure_factor_coef Fsqd
_refine_ls_weighting_details 'calc w=1/[\s^2^(Fo^2^)+(0.0343P)^2^+2.4088P] where P=(Fo^2^+2Fc^2^)/3'
_refine_ls_weighting_scheme calc
_refine_ls_wR_factor_gt 0.1038
_refine_ls_wR_factor_ref 0.1042
_reflns_number_gt 2533
_reflns_number_total 2617
_reflns_threshold_expression >2\s(I)
_cod_data_source_file om400928k_si_002.cif
_cod_data_source_block crpy6_2_0m
_cod_original_sg_symbol_H-M 'P 21/c'
_cod_database_code 4082337

loop_
_symmetry_equiv_pos_as_xyz
'x, y, z'
'-x, y+1/2, -z+1/2'
'-x, -y, -z'
'x, -y-1/2, z-1/2'

loop_
_atom_site_label
_atom_site_type_symbol
_atom_site_fract_x
_atom_site_fract_y
_atom_site_fract_z
_atom_site_U_iso_or_equiv
_atom_site_adp_type
_atom_site_occupancy
_atom_site_symmetry_multiplicity
_atom_site_calc_flag
_atom_site_refinement_flags
C1 C 0.3634(3) 0.6871(3) 0.85638(17) 0.0207(5) Uani 1 1 d .
C2 C 0.2769(3) 0.7175(3) 0.77302(17) 0.0224(5) Uani 1 1 d .
H2 H 0.1967 0.6675 0.7560 0.027 Uiso 1 1 calc R
C3 C 0.3096(3) 0.8227(3) 0.71455(17) 0.0244(6) Uani 1 1 d .
H3 H 0.2506 0.8417 0.6600 0.029 Uiso 1 1 calc R
C4 C 0.4296(3) 0.8977(3) 0.73846(19) 0.0256(6) Uani 1 1 d .
H4 H 0.4511 0.9667 0.6999 0.031 Uiso 1 1 calc R
C5 C 0.5189(3) 0.8685(3) 0.82171(19) 0.0243(6) Uani 1 1 d .
H5 H 0.5993 0.9183 0.8379 0.029 Uiso 1 1 calc R
C6 C 0.4865(3) 0.7650(3) 0.87983(18) 0.0221(5) Uani 1 1 d .
H6 H 0.5458 0.7466 0.9344 0.027 Uiso 1 1 calc R
C7 C 0.3323(3) 0.5741(3) 0.91973(18) 0.0227(5) Uani 1 1 d .
H7A H 0.3756 0.5984 0.9814 0.027 Uiso 1 1 calc R
H7B H 0.3723 0.4874 0.9044 0.027 Uiso 1 1 calc R
C8 C 0.1826(3) 0.5491(3) 0.9176(2) 0.0308(6) Uani 1 1 d .
H8A H 0.1439 0.6321 0.9396 0.037 Uiso 1 1 calc R
H8B H 0.1368 0.5336 0.8552 0.037 Uiso 1 1 calc R
C9 C 0.1577(3) 0.4260(3) 0.97464(19) 0.0237(6) Uani 1 1 d .
C10 C 0.0876(3) 0.3091(3) 0.93547(19) 0.0268(6) Uani 1 1 d .
H10 H 0.0544 0.3056 0.8731 0.032 Uiso 1 1 calc R
C11 C 0.0677(3) 0.1983(3) 0.9902(2) 0.0296(6) Uani 1 1 d .
H11 H 0.0212 0.1191 0.9652 0.036 Uiso 1 1 calc R
C12 C 0.1180(3) 0.2067(3) 1.0829(2) 0.0290(6) Uani 1 1 d .
H12 H 0.1064 0.1337 1.1215 0.035 Uiso 1 1 calc R
C13 C 0.1858(3) 0.3267(3) 1.11599(19) 0.0274(6) Uani 1 1 d .
H13 H 0.2191 0.3326 1.1783 0.033 Uiso 1 1 calc R
C14 C 0.1422(3) 0.9792(3) 0.81401(17) 0.0213(5) Uani 1 1 d .
C15 C 0.3699(3) 1.0998(3) 0.87343(18) 0.0217(5) Uani 1 1 d .
C16 C 0.2865(3) 0.9044(3) 0.96897(18) 0.0202(5) Uani 1 1 d .
Cr1 Cr 0.31653(4) 0.91603(4) 0.85122(3) 0.01790(15) Uani 1 1 d .
N1 N 0.2069(2) 0.4354(2) 1.06417(16) 0.0262(5) Uani 1 1 d .
O1 O 0.03317(19) 1.0209(2) 0.79054(13) 0.0283(4) Uani 1 1 d .
O2 O 0.4014(2) 1.2143(2) 0.88624(14) 0.0292(4) Uani 1 1 d .
O3 O 0.2670(2) 0.8970(2) 1.04197(13) 0.0263(4) Uani 1 1 d .

loop_
_atom_site_aniso_label
_atom_site_aniso_U_11
_atom_site_aniso_U_22
_atom_site_aniso_U_33
_atom_site_aniso_U_23
_atom_site_aniso_U_13
_atom_site_aniso_U_12
C1 0.0227(12) 0.0149(12) 0.0249(13) -0.0026(10) 0.0057(10) 0.0037(10)
C2 0.0255(13) 0.0174(12) 0.0230(13) -0.0048(10) 0.0017(10) -0.0003(10)
C3 0.0332(14) 0.0222(13) 0.0183(12) -0.0031(10) 0.0060(11) 0.0040(11)
C4 0.0328(15) 0.0224(13) 0.0256(13) -0.0001(11) 0.0159(12) 0.0038(11)
C5 0.0195(12) 0.0217(13) 0.0340(14) -0.0045(11) 0.0106(11) 0.0012(10)
C6 0.0192(12) 0.0208(13) 0.0259(13) -0.0033(10) 0.0031(10) 0.0048(10)
C7 0.0241(13) 0.0185(12) 0.0250(13) 0.0019(10) 0.0032(10) 0.0041(10)
C8 0.0239(14) 0.0298(15) 0.0353(15) 0.0103(12) -0.0025(12) -0.0021(12)
C9 0.0199(12) 0.0223(13) 0.0283(14) 0.0021(11) 0.0032(10) 0.0019(10)
C10 0.0234(13) 0.0294(14) 0.0268(13) -0.0042(11) 0.0035(11) -0.0010(11)
C11 0.0273(14) 0.0229(14) 0.0401(16) -0.0046(12) 0.0103(12) -0.0036(11)
C12 0.0275(14) 0.0235(14) 0.0393(16) 0.0062(12) 0.0145(12) 0.0039(11)
C13 0.0282(14) 0.0306(15) 0.0238(13) 0.0015(11) 0.0064(11) 0.0075(11)
C14 0.0259(14) 0.0201(12) 0.0178(12) 0.0017(10) 0.0042(10) -0.0015(10)
C15 0.0213(13) 0.0216(14) 0.0226(13) 0.0021(10) 0.0055(10) 0.0022(10)
C16 0.0193(12) 0.0158(12) 0.0241(14) 0.0005(10) 0.0008(10) 0.0015(9)
Cr1 0.0191(2) 0.0162(2) 0.0182(2) -0.00038(15) 0.00304(16) 0.00045(15)
N1 0.0282(12) 0.0218(11) 0.0272(12) -0.0017(9) 0.0020(9) 0.0020(9)
O1 0.0212(10) 0.0356(11) 0.0265(10) 0.0044(8) 0.0010(8) 0.0045(8)
O2 0.0349(11) 0.0189(10) 0.0348(11) -0.0021(8) 0.0091(9) -0.0042(8)
O3 0.0314(10) 0.0263(10) 0.0215(10) 0.0016(8) 0.0062(8) 0.0015(8)

loop_
_atom_type_symbol
_atom_type_description
_atom_type_scat_dispersion_real
_atom_type_scat_dispersion_imag
_atom_type_scat_source
C C 0.0033 0.0016 'International Tables Vol C Tables 4.2.6.8 and 6.1.1.4'
H H 0.0000 0.0000 'International Tables Vol C Tables 4.2.6.8 and 6.1.1.4'
Cr Cr 0.3209 0.6236 'International Tables Vol C Tables 4.2.6.8 and 6.1.1.4'
N N 0.0061 0.0033 'International Tables Vol C Tables 4.2.6.8 and 6.1.1.4'
O O 0.0106 0.0060 'International Tables Vol C Tables 4.2.6.8 and 6.1.1.4'

loop_
_geom_angle_atom_site_label_1
_geom_angle_atom_site_label_2
_geom_angle_atom_site_label_3
_geom_angle
C2 C1 C6 117.8(2)
C2 C1 C7 122.5(2)
C6 C1 C7 119.7(2)
C2 C1 Cr1 71.17(14)
C6 C1 Cr1 70.43(14)
C7 C1 Cr1 130.82(17)
C1 C2 C3 121.2(2)
C1 C2 Cr1 72.14(14)
C3 C2 Cr1 71.28(14)
C1 C2 H2 119.4
C3 C2 H2 119.4
Cr1 C2 H2 129.8
C4 C3 C2 120.2(2)
C4 C3 Cr1 71.70(15)
C2 C3 Cr1 71.65(14)
C4 C3 H3 119.9
C2 C3 H3 119.9
Cr1 C3 H3 129.1
C3 C4 C5 119.6(2)
C3 C4 Cr1 71.81(15)
C5 C4 Cr1 71.13(15)
C3 C4 H4 120.2
C5 C4 H4 120.2
Cr1 C4 H4 129.2
C6 C5 C4 120.2(2)
C6 C5 Cr1 71.69(14)
C4 C5 Cr1 71.66(15)
C6 C5 H5 119.9
C4 C5 H5 119.9
Cr1 C5 H5 129.1
C5 C6 C1 120.8(2)
C5 C6 Cr1 71.49(15)
C1 C6 Cr1 72.16(14)
C5 C6 H6 119.6
C1 C6 H6 119.6
Cr1 C6 H6 129.2
C1 C7 C8 115.2(2)
C1 C7 H7A 108.5
C8 C7 H7A 108.5
C1 C7 H7B 108.5
C8 C7 H7B 108.5
H7A C7 H7B 107.5
C9 C8 C7 112.7(2)
C9 C8 H8A 109.1
C7 C8 H8A 109.1
C9 C8 H8B 109.1
C7 C8 H8B 109.1
H8A C8 H8B 107.8
N1 C9 C10 122.3(3)
N1 C9 C8 116.5(2)
C10 C9 C8 121.2(3)
C11 C10 C9 119.3(3)
C11 C10 H10 120.4
C9 C10 H10 120.4
C10 C11 C12 119.0(3)
C10 C11 H11 120.5
C12 C11 H11 120.5
C13 C12 C11 117.9(3)
C13 C12 H12 121.0
C11 C12 H12 121.0
N1 C13 C12 124.2(3)
N1 C13 H13 117.9
C12 C13 H13 117.9
O1 C14 Cr1 179.0(2)
O2 C15 Cr1 179.0(3)
O3 C16 Cr1 179.6(2)
C14 Cr1 C16 89.12(11)
C14 Cr1 C15 88.16(11)
C16 Cr1 C15 88.95(11)
C14 Cr1 C5 150.30(11)
C16 Cr1 C5 120.41(11)
C15 Cr1 C5 89.16(11)
C14 Cr1 C6 158.25(11)
C16 Cr1 C6 92.30(10)
C15 Cr1 C6 113.56(11)
C5 Cr1 C6 36.82(10)
C14 Cr1 C4 113.37(11)
C16 Cr1 C4 157.51(11)
C15 Cr1 C4 92.17(11)
C5 Cr1 C4 37.21(10)
C6 Cr1 C4 66.71(10)
C14 Cr1 C3 89.81(11)
C16 Cr1 C3 150.74(11)
C15 Cr1 C3 120.25(11)
C5 Cr1 C3 66.29(10)
C6 Cr1 C3 78.46(10)
C4 Cr1 C3 36.49(11)
C14 Cr1 C2 93.38(11)
C16 Cr1 C2 113.84(11)
C15 Cr1 C2 157.17(11)
C5 Cr1 C2 78.28(10)
C6 Cr1 C2 66.24(9)
C4 Cr1 C2 66.32(10)
C3 Cr1 C2 37.08(10)
C14 Cr1 C1 120.99(11)
C16 Cr1 C1 88.90(10)
C15 Cr1 C1 150.72(11)
C5 Cr1 C1 67.06(10)
C6 Cr1 C1 37.41(10)
C4 Cr1 C1 79.23(10)
C3 Cr1 C1 66.85(10)
C2 Cr1 C1 36.69(9)
C9 N1 C13 117.3(2)

loop_
_geom_bond_atom_site_label_1
_geom_bond_atom_site_label_2
_geom_bond_distance
C1 C2 1.406(4)
C1 C6 1.430(4)
C1 C7 1.512(4)
C1 Cr1 2.240(2)
C2 C3 1.415(4)
C2 Cr1 2.228(3)
C2 H2 0.9300
C3 C4 1.392(4)
C3 Cr1 2.223(3)
C3 H3 0.9300
C4 C5 1.415(4)
C4 Cr1 2.221(3)
C4 H4 0.9300
C5 C6 1.400(4)
C5 Cr1 2.215(3)
C5 H5 0.9300
C6 Cr1 2.217(3)
C6 H6 0.9300
C7 C8 1.520(4)
C7 H7A 0.9700
C7 H7B 0.9700
C8 C9 1.505(4)
C8 H8A 0.9700
C8 H8B 0.9700
C9 N1 1.339(4)
C9 C10 1.391(4)
C10 C11 1.379(4)
C10 H10 0.9300
C11 C12 1.384(4)
C11 H11 0.9300
C12 C13 1.379(4)
C12 H12 0.9300
C13 N1 1.339(4)
C13 H13 0.9300
C14 O1 1.157(3)
C14 Cr1 1.836(3)
C15 O2 1.147(3)
C15 Cr1 1.851(3)
C16 O3 1.151(3)
C16 Cr1 1.851(3)

loop_
_geom_torsion_atom_site_label_1
_geom_torsion_atom_site_label_2
_geom_torsion_atom_site_label_3
_geom_torsion_atom_site_label_4
_geom_torsion
C6 C1 C2 C3 -0.7(4)
C7 C1 C2 C3 -179.2(2)
Cr1 C1 C2 C3 53.9(2)
C6 C1 C2 Cr1 -54.5(2)
C7 C1 C2 Cr1 127.0(2)
C1 C2 C3 C4 0.6(4)
Cr1 C2 C3 C4 54.8(2)
C1 C2 C3 Cr1 -54.2(2)
C2 C3 C4 C5 -0.1(4)
Cr1 C3 C4 C5 54.6(2)
C2 C3 C4 Cr1 -54.8(2)
C3 C4 C5 C6 -0.1(4)
Cr1 C4 C5 C6 54.8(2)
C3 C4 C5 Cr1 -55.0(2)
C4 C5 C6 C1 0.0(4)
Cr1 C5 C6 C1 54.8(2)
C4 C5 C6 Cr1 -54.8(2)
C2 C1 C6 C5 0.4(4)
C7 C1 C6 C5 178.9(2)
Cr1 C1 C6 C5 -54.5(2)
C2 C1 C6 Cr1 54.9(2)
C7 C1 C6 Cr1 -126.6(2)
C2 C1 C7 C8 -31.0(4)
C6 C1 C7 C8 150.5(2)
Cr1 C1 C7 C8 61.5(3)
C1 C7 C8 C9 174.1(2)
C7 C8 C9 N1 63.0(3)
C7 C8 C9 C10 -116.7(3)
N1 C9 C10 C11 -0.1(4)
C8 C9 C10 C11 179.6(3)
C9 C10 C11 C12 0.1(4)
C10 C11 C12 C13 0.1(4)
C11 C12 C13 N1 -0.4(4)
O1 C14 Cr1 C16 102(13)
O1 C14 Cr1 C15 13(13)
O1 C14 Cr1 C5 -72(13)
O1 C14 Cr1 C6 -164(100)
O1 C14 Cr1 C4 -79(13)
O1 C14 Cr1 C3 -108(13)
O1 C14 Cr1 C2 -145(13)
O1 C14 Cr1 C1 -170(100)
O3 C16 Cr1 C14 27(30)
O3 C16 Cr1 C15 115(30)
O3 C16 Cr1 C5 -157(100)
O3 C16 Cr1 C6 -131(30)
O3 C16 Cr1 C4 -152(30)
O3 C16 Cr1 C3 -61(30)
O3 C16 Cr1 C2 -66(30)
O3 C16 Cr1 C1 -94(30)
O2 C15 Cr1 C14 -30(16)
O2 C15 Cr1 C16 -119(16)
O2 C15 Cr1 C5 121(16)
O2 C15 Cr1 C6 149(16)
O2 C15 Cr1 C4 84(16)
O2 C15 Cr1 C3 59(16)
O2 C15 Cr1 C2 65(16)
O2 C15 Cr1 C1 155(16)
C6 C5 Cr1 C14 -141.8(2)
C4 C5 Cr1 C14 -9.9(3)
C6 C5 Cr1 C16 45.08(19)
C4 C5 Cr1 C16 177.01(16)
C6 C5 Cr1 C15 133.36(17)
C4 C5 Cr1 C15 -94.71(17)
C4 C5 Cr1 C6 131.9(2)
C6 C5 Cr1 C4 -131.9(2)
C6 C5 Cr1 C3 -102.81(17)
C4 C5 Cr1 C3 29.11(16)
C6 C5 Cr1 C2 -65.83(16)
C4 C5 Cr1 C2 66.10(16)
C6 C5 Cr1 C1 -29.10(15)
C4 C5 Cr1 C1 102.83(17)
C5 C6 Cr1 C14 124.3(3)
C1 C6 Cr1 C14 -8.2(4)
C5 C6 Cr1 C16 -142.33(17)
C1 C6 Cr1 C16 85.17(16)
C5 C6 Cr1 C15 -52.47(19)
C1 C6 Cr1 C15 175.02(15)
C1 C6 Cr1 C5 -132.5(2)
C5 C6 Cr1 C4 29.33(16)
C1 C6 Cr1 C4 -103.18(17)
C5 C6 Cr1 C3 65.68(16)
C1 C6 Cr1 C3 -66.83(16)
C5 C6 Cr1 C2 102.57(17)
C1 C6 Cr1 C2 -29.94(15)
C5 C6 Cr1 C1 132.5(2)
C3 C4 Cr1 C14 -53.84(19)
C5 C4 Cr1 C14 174.67(16)
C3 C4 Cr1 C16 124.7(3)
C5 C4 Cr1 C16 -6.8(4)
C3 C4 Cr1 C15 -142.77(17)
C5 C4 Cr1 C15 85.74(17)
C3 C4 Cr1 C5 131.5(2)
C3 C4 Cr1 C6 102.45(18)
C5 C4 Cr1 C6 -29.04(15)
C5 C4 Cr1 C3 -131.5(2)
C3 C4 Cr1 C2 29.31(16)
C5 C4 Cr1 C2 -102.18(17)
C3 C4 Cr1 C1 65.43(16)
C5 C4 Cr1 C1 -66.06(16)
C4 C3 Cr1 C14 132.17(17)
C2 C3 Cr1 C14 -95.87(17)
C4 C3 Cr1 C16 -140.0(2)
C2 C3 Cr1 C16 -8.0(3)
C4 C3 Cr1 C15 44.4(2)
C2 C3 Cr1 C15 176.37(16)
C4 C3 Cr1 C5 -29.65(16)
C2 C3 Cr1 C5 102.30(17)
C4 C3 Cr1 C6 -66.27(17)
C2 C3 Cr1 C6 65.69(16)
C2 C3 Cr1 C4 132.0(2)
C4 C3 Cr1 C2 -132.0(2)
C4 C3 Cr1 C1 -103.67(18)
C2 C3 Cr1 C1 28.28(15)
C1 C2 Cr1 C14 -141.62(16)
C3 C2 Cr1 C14 85.19(17)
C1 C2 Cr1 C16 -51.08(18)
C3 C2 Cr1 C16 175.73(16)
C1 C2 Cr1 C15 125.1(3)
C3 C2 Cr1 C15 -8.1(3)
C1 C2 Cr1 C5 67.17(16)
C3 C2 Cr1 C5 -66.01(16)
C1 C2 Cr1 C6 30.49(15)
C3 C2 Cr1 C6 -102.70(17)
C1 C2 Cr1 C4 104.31(17)
C3 C2 Cr1 C4 -28.88(16)
C1 C2 Cr1 C3 133.2(2)
C3 C2 Cr1 C1 -133.2(2)
C2 C1 Cr1 C14 46.31(19)
C6 C1 Cr1 C14 176.45(15)
C7 C1 Cr1 C14 -70.8(3)
C2 C1 Cr1 C16 134.62(17)
C6 C1 Cr1 C16 -95.24(16)
C7 C1 Cr1 C16 17.5(2)
C2 C1 Cr1 C15 -139.5(2)
C6 C1 Cr1 C15 -9.4(3)
C7 C1 Cr1 C15 103.4(3)
C2 C1 Cr1 C5 -101.48(17)
C6 C1 Cr1 C5 28.67(15)
C7 C1 Cr1 C5 141.4(3)
C2 C1 Cr1 C6 -130.1(2)
C7 C1 Cr1 C6 112.8(3)
C2 C1 Cr1 C4 -64.59(16)
C6 C1 Cr1 C4 65.55(16)
C7 C1 Cr1 C4 178.3(3)
C2 C1 Cr1 C3 -28.56(16)
C6 C1 Cr1 C3 101.58(17)
C7 C1 Cr1 C3 -145.7(3)
C6 C1 Cr1 C2 130.1(2)
C7 C1 Cr1 C2 -117.1(3)
C10 C9 N1 C13 -0.2(4)
C8 C9 N1 C13 -179.9(2)
C12 C13 N1 C9 0.5(4)
